data_2010090
loop_
_publ_author_name
'Thomas, L. M.'
'Ramasubbu, N.'
'Bhandary, K. K.'
'Shirdhara, K.'
'Holla, B. S.'

_publ_section_title
;
 A new class of substituted 1,2,4-triazolo-1,3,4-thiadiazepines
;
_journal_issue 10
_journal_name_full 'Acta Crystallographica Section C'
_journal_page_first 1608
_journal_page_last 1612
_journal_paper_doi 10.1107/S0108270193013058
_journal_volume 50
_journal_year 1994
_chemical_formula_moiety 'C23 H17 N5 O4 S1'
_chemical_formula_sum 'C23 H17 N5 O4 S'
_chemical_formula_weight 459.49
_space_group_IT_number 2
_space_group_name_Hall '-P 1'
_space_group_name_H-M_alt 'P -1'
_symmetry_cell_setting triclinic
_symmetry_space_group_name_Hall '-P 1'
_symmetry_space_group_name_H-M 'P -1'
_atom_type_scat_source 'Cromer & Waber (1974)'
_cell_angle_alpha 89.250(10)
_cell_angle_beta 88.820(10)
_cell_angle_gamma 78.950(10)
_cell_formula_units_Z 2
_cell_length_a 6.7550(10)
_cell_length_b 7.6140(10)
_cell_length_c 21.537(2)
_cell_measurement_reflns_used 25
_cell_measurement_temperature 298
_cell_measurement_theta_max 30
_cell_measurement_theta_min 20
_cell_volume 1086.9(2)
_diffrn_measurement_device 'Enraf-Nonius CAD-4'
_diffrn_measurement_method \w-2\q
_diffrn_radiation_type CuK\a
_diffrn_radiation_wavelength 1.5418
_diffrn_reflns_av_R_equivalents 0.022
_diffrn_reflns_limit_h_max 8
_diffrn_reflns_limit_h_min -8
_diffrn_reflns_limit_k_max 9
_diffrn_reflns_limit_k_min -9
_diffrn_reflns_limit_l_max 27
_diffrn_reflns_limit_l_min 0
_diffrn_reflns_number 4598
_diffrn_reflns_theta_max 75
_diffrn_standards_decay_% 0.1
_diffrn_standards_interval_time 60
_diffrn_standards_number 3
_exptl_absorpt_coefficient_mu 1.63
_exptl_absorpt_correction_type none
_exptl_crystal_colour yellow
_exptl_crystal_density_diffrn 1.40
_exptl_crystal_description 'rectangular plate'
_exptl_crystal_size_max 0.5
_exptl_crystal_size_mid 0.3
_exptl_crystal_size_min 0.1
_refine_diff_density_max 0.218
_refine_diff_density_min -0.244
_refine_ls_extinction_method 'Zachariasen (1967)'
_refine_ls_goodness_of_fit_obs 1.513
_refine_ls_hydrogen_treatment refall
_refine_ls_number_parameters 367
_refine_ls_number_reflns 3037
_refine_ls_R_factor_obs 0.043
_refine_ls_shift/esd_max '0.73 (for H atoms)'
_refine_ls_structure_factor_coef F
_refine_ls_weighting_details 'w = 4F~o~^2^/\s^2^(F~o~^2^)'
_refine_ls_weighting_scheme calc
_refine_ls_wR_factor_obs 0.054
_reflns_number_observed 3037
_reflns_number_total 4479
_reflns_observed_criterion >2\s(I)
_cod_data_source_file cr1075.cif
_cod_data_source_block TD7
_cod_depositor_comments
;
The following automatic conversions were performed:

'_refine_ls_weighting_scheme' value '4F~o~^2^/\s^2^(F~o~^2^)' was
changed to 'calc'. New tag '_refine_ls_weighting_details' was
created. The value of the new tag was set to 'w =
4F~o~^2^/\s^2^(F~o~^2^)'.

Automatic conversion script
Id: cif_fix_values 3143 2015-03-26 13:38:13Z robertas 
;
_cod_original_cell_volume 1086.8(7)
_cod_original_formula_sum 'C23 H17 N5 O4 S1'
_cod_database_code 2010090

loop_
_space_group_symop_id
_space_group_symop_operation_xyz
1 x,y,z
2 -x,-y,-z

loop_
_atom_site_label
_atom_site_fract_x
_atom_site_fract_y
_atom_site_fract_z
_atom_site_U_iso_or_equiv
S .79240(10) .05590(10) .36780(10) .058(2)
O1 .7508(2) .4727(2) .47930(10) .045(3)
O2 .2454(3) .1229(2) .16600(10) .070(5)
O3 .8267(3) .6045(3) .62850(10) .074(5)
O4 .7666(3) .7576(2) .54320(10) .080(6)
N1 .5408(3) .2940(2) .25740(10) .048(5)
N2 .4756(3) .1541(2) .28920(10) .046(4)
N3 .4614(3) -.0860(2) .34550(10) .055(5)
N4 .2979(3) -.0541(3) .30610(10) .055(5)
N5 .7915(3) .6178(3) .57240(10) .054(5)
C1 .7179(3) .2792(3) .39450(10) .046(5)
C2 .6477(3) .4157(3) .35600(10) .045(5)
C3 .6195(3) .4072(3) .28860(10) .043(5)
C4 .5652(4) .0397(3) .33480(10) .048(5)
C5 .3109(3) .0879(3) .27250(10) .049(5)
C6 .7467(3) .3018(3) .46010(10) .044(5)
C7 .7708(4) .1876(3) .50980(10) .055(6)
C8 .7920(4) .2894(3) .56250(10) .054(6)
C9 .7788(3) .4581(3) .54140(10) .045(5)
C10 .6784(3) .5544(3) .25100(10) .044(5)
C11 .8453(4) .6229(3) .26720(10) .051(6)
C12 .9052(4) .7584(3) .23180(10) .065(7)
C13 .7928(5) .8282(3) .18170(10) .074(8)
C14 .6252(5) .7628(4) .16580(10) .074(8)
C15 .5668(4) .6243(3) .19950(10) .057(6)
C16 .1643(4) .1717(3) .22600(10) .054(6)
C17 .1277(4) .1837(3) .11580(10) .060(7)
C18 -.0710(5) .2663(4) .12000(10) .070(8)
C19 -.1749(5) .3165(4) .06480(10) .082(9)
C20 -.0863(5) .2840(4) .00760(10) .078(8)
C21 .1132(5) .2002(4) .00530(10) .090(10)
C22 .2207(5) .1510(4) .05830(10) .078(9)
C23 -.2037(6) .3419(5) -.0514(2) .110(10)
H1 .623(3) .536(3) .3730(10) 1.9(5)
H2 .780(4) .059(3) .5080(10) 2.8(6)
H3 .817(4) .252(3) .6030(10) 3.3(6)
H4 .926(4) .571(3) .3030(10) 2.4(5)
H5 1.033(4) .802(4) .2400(10) 4.6(7)
H6 .832(4) .925(4) .1580(10) 4.8(7)
H7 .556(4) .815(4) .1300(10) 4.6(7)
H8 .453(3) .576(3) .1877(9) 1.4(5)
H9 .027(3) .125(3) .2340(10) 2.2(5)
H10 .139(4) .300(3) .2290(10) 2.5(5)
H11 -.147(4) .289(3) .1610(10) 4.1(7)
H12 -.309(4) .369(4) .0690(10) 4.3(7)
H13 .172(5) .179(4) -.0310(10) 7.0(10)
H14 .367(4) .098(4) .0540(10) 3.7(6)
H15 -.332(5) .354(5) -.042(2) 9.0(10)
H16 -.123(6) .384(6) -.078(2) 11.0(10)
H17 -.186(6) .239(5) -.079(2) 9.0(10)

loop_
_geom_angle_atom_site_label_1
_geom_angle_atom_site_label_2
_geom_angle_atom_site_label_3
_geom_angle
_geom_angle_publ_flag
C1 S C4 96.80(10) yes
S C1 C2 122.2(2) yes
C1 C2 C3 127.2(2) yes
N1 C3 C2 129.1(2) yes
N2 N1 C3 118.9(2) yes
N1 N2 C4 131.1(2) yes
S C4 N2 123.5(2) yes
N1 N2 C5 123.1(2) yes
C4 N2 C5 105.2(2) yes
N4 N3 C4 107.1(2) yes
N3 N4 C5 107.8(2) yes
S C4 N3 126.3(2) yes
N2 C4 N3 110.1(2) yes
N2 C5 N4 109.9(2) yes
N2 C5 C16 124.4(2) yes
N4 C5 C16 125.7(2) yes
O2 C16 C5 108.4(2) yes
C16 O2 C17 117.5(2) yes
O2 C17 C18 124.4(2) yes
O2 C17 C22 115.5(2) yes
C18 C17 C22 120.0(3) yes
C17 C18 C19 118.4(3) yes
C18 C19 C20 122.5(3) yes
C19 C20 C21 117.3(3) yes
C20 C21 C22 121.9(3) yes
C17 C22 C21 119.8(3) yes
C19 C20 C23 121.0(3) yes
N1 C3 C10 114.9(2) yes
C2 C3 C10 115.8(2) yes
C3 C10 C11 119.7(2) yes
C3 C10 C15 120.6(2) yes
C11 C10 C15 119.7(2) yes
C10 C11 C12 120.5(2) yes
C11 C12 C13 119.4(3) yes
C12 C13 C14 120.5(3) yes
C13 C14 C15 120.7(3) yes
C10 C15 C14 119.1(3) yes
S C1 C6 114.6(2) yes
C2 C1 C6 123.2(2) yes
O1 C6 C1 116.5(2) yes
O1 C6 C7 109.8(2) yes
C6 O1 C9 105.0(2) yes
C1 C6 C7 133.7(2) yes
C6 C7 C8 107.3(2) yes
C7 C8 C9 105.3(2) yes
O1 C9 C8 112.6(2) yes
O1 C9 N5 116.2(2) yes
N5 C9 C8 131.2(2) yes
O3 N5 O4 124.3(2) yes
O3 N5 C9 116.7(2) yes
O4 N5 C9 119.0(2) yes
C21 C20 C23 121.7(3) yes

loop_
_geom_bond_atom_site_label_1
_geom_bond_atom_site_label_2
_geom_bond_distance
_geom_bond_publ_flag
S C4 1.731(3) yes
S C1 1.777(2) yes
C1 C2 1.341(3) yes
C2 C3 1.471(3) yes
N1 C3 1.297(3) yes
N1 N2 1.395(3) yes
N2 C4 1.373(3) yes
N2 C4 1.373(3) yes
N2 C5 1.363(3) yes
N3 N4 1.389(3) yes
N3 C4 1.307(3) yes
N4 C5 1.308(3) yes
C1 C6 1.448(3) yes
O1 C6 1.375(3) yes
O1 C9 1.357(3) yes
C6 C7 1.363(3) yes
C7 C8 1.408(3) yes
C8 C9 1.345(3) yes
C21 C22 1.374(4) yes
C20 C23 1.526(5) yes
N5 C9 1.413(3) yes
O3 N5 1.234(3) yes
O4 N5 1.214(3) yes
C3 C10 1.484(3) yes
C10 C11 1.382(4) yes
C10 C15 1.395(3) yes
C11 C12 1.391(4) yes
C12 C13 1.373(4) yes
C13 C14 1.373(5) yes
C14 C15 1.387(4) yes
C5 C16 1.474(3) yes
O2 C16 1.419(3) yes
O2 C17 1.378(3) yes
C17 C18 1.370(4) yes
C17 C22 1.380(4) yes
C18 C19 1.404(4) yes
C19 C20 1.363(4) yes
C20 C21 1.376(5) yes

loop_
_geom_torsion_atom_site_label_1
_geom_torsion_atom_site_label_2
_geom_torsion_atom_site_label_3
_geom_torsion_atom_site_label_4
_geom_torsion
N2 C5 C16 O2 80.9(3)
N4 C5 C16 O2 -102.9(3)
C5 C16 O2 C17 178.0(2)
C16 O2 C17 C18 -9.5(4)
C16 O2 C17 C22 172.7(2)
S C1 C6 O1 160.9(2)
C2 C1 C6 O1 -16.8(3)
S C1 C6 C7 -19.6(4)
C2 C1 C6 C7 162.7(3)
O1 C9 N5 O3 -176.6(2)
O1 C9 N5 O4 3.8(3)
C8 C9 N5 O3 2.5(4)
C8 C9 N5 O4 -177.1(3)
C2 C3 C10 C11 36.9(3)
C2 C3 C10 C15 -143.0(2)
N1 C3 C10 C11 -146.4(2)
N1 C3 C10 C15 33.7(3)
